data_1561845
loop_
_publ_author_name
'Iyer, Abishek K.'
'Rudyk, Brent W.'
'Lin, Xinsong'
'Singh, Harpreet'
'Sharma, Arzoo Z.'
'Wiebe, Christopher R.'
'Mar, Arthur'

_publ_section_title
;
 Noncentrosymmetric rare-earth copper gallium chalcogenides RE3CuGaCh7
 (RE=La--Nd; Ch=S, Se): An unexpected combination
;
_journal_name_full 'Journal of Solid State Chemistry'
_journal_page_first 150
_journal_page_last 159
_journal_paper_doi 10.1016/j.jssc.2015.05.016
_journal_volume 229
_journal_year 2015
_chemical_formula_structural 'La3 Cu Ga Se7'
_chemical_formula_sum 'Cu Ga La3 Se7'
_chemical_formula_weight 1102.71
_chemical_name_common 'lanthanum copper gallium selenide (3/1/1/7)'
_chemical_name_systematic 'lanthanum copper gallium selenide (3/1/1/7)'
_space_group_crystal_system hexagonal
_space_group_IT_number 173
_space_group_name_Hall 'P 6c'
_space_group_name_H-M_alt 'P 63'
_atom_sites_solution_hydrogens .
_atom_sites_solution_primary direct
_atom_sites_solution_secondary difmap
_audit_creation_method SHELXL-2013
_cell_angle_alpha 90
_cell_angle_beta 90
_cell_angle_gamma 120
_cell_formula_units_Z 2
_cell_length_a 10.626(10)
_cell_length_b 10.626(10)
_cell_length_c 6.392(6)
_cell_measurement_reflns_used 2982
_cell_measurement_temperature 296(2)
_cell_measurement_theta_max 26.41
_cell_measurement_theta_min 3.88
_cell_volume 625.0(10)
_computing_cell_refinement 'Bruker SAINT 8.34A (Bruker, 2013)'
_computing_data_collection 'Bruker APEX 2 (Bruker, 2008)'
_computing_data_reduction 'Bruker SAINT 8.34A'
_computing_molecular_graphics 'ATOMS 5.1 (Dowty, 1999)'
_computing_publication_material 'Bruker SHELXTL'
_computing_structure_refinement 'Bruker SHELXTL'
_computing_structure_solution 'Bruker SHELXTL'
_diffrn_ambient_temperature 296(2)
_diffrn_measured_fraction_theta_full 1.000
_diffrn_measured_fraction_theta_max 0.992
_diffrn_measurement_device_type 'Bruker PLATFORM/SMART APEX II CCD'
_diffrn_measurement_method '\w and \f scans'
_diffrn_radiation_type MoK\a
_diffrn_radiation_wavelength 0.71073
_diffrn_reflns_av_R_equivalents 0.0839
_diffrn_reflns_av_unetI/netI 0.0500
_diffrn_reflns_Laue_measured_fraction_full 1.000
_diffrn_reflns_Laue_measured_fraction_max 0.992
_diffrn_reflns_limit_h_max 15
_diffrn_reflns_limit_h_min -16
_diffrn_reflns_limit_k_max 16
_diffrn_reflns_limit_k_min -16
_diffrn_reflns_limit_l_max 9
_diffrn_reflns_limit_l_min -9
_diffrn_reflns_number 8781
_diffrn_reflns_point_group_measured_fraction_full 1.000
_diffrn_reflns_point_group_measured_fraction_max 0.986
_diffrn_reflns_theta_full 25.242
_diffrn_reflns_theta_max 33.068
_diffrn_reflns_theta_min 2.213
_diffrn_source 'fine-focus sealed tube'
_exptl_absorpt_coefficient_mu 34.160
_exptl_absorpt_correction_T_max 0.4197
_exptl_absorpt_correction_T_min 0.1818
_exptl_absorpt_correction_type numerical
_exptl_absorpt_process_details 'Bruker SHELXTL (Sheldrick, 2013)'
_exptl_crystal_colour grey
_exptl_crystal_density_diffrn 5.859
_exptl_crystal_density_method 'not measured'
_exptl_crystal_description irregular
_exptl_crystal_F_000 938
_exptl_crystal_size_max 0.083
_exptl_crystal_size_mid 0.038
_exptl_crystal_size_min 0.038
_refine_diff_density_max 2.588
_refine_diff_density_min -1.662
_refine_diff_density_rms 0.389
_refine_ls_abs_structure_details
;
 Flack x determined using 580 quotients [(I+)-(I-)]/[(I+)+(I-)]
 (Parsons and Flack (2004), Acta Cryst. A60, s61).
;
_refine_ls_abs_structure_Flack -0.12(3)
_refine_ls_extinction_coef 0.0029(7)
_refine_ls_extinction_expression Fc^*^=kFc[1+0.001xFc^2^\l^3^/sin(2\q)]^-1/4^
_refine_ls_extinction_method SHELXL
_refine_ls_goodness_of_fit_ref 1.065
_refine_ls_hydrogen_treatment undef
_refine_ls_matrix_type full
_refine_ls_number_parameters 41
_refine_ls_number_reflns 1548
_refine_ls_number_restraints 1
_refine_ls_restrained_S_all 1.064
_refine_ls_R_factor_all 0.0473
_refine_ls_R_factor_gt 0.0394
_refine_ls_shift/su_max 0.000
_refine_ls_shift/su_mean 0.000
_refine_ls_structure_factor_coef Fsqd
_refine_ls_weighting_details 'w=1/[\s^2^(Fo^2^)+(0.0490P)^2^+2.3293P] where P=(Fo^2^+2Fc^2^)/3'
_refine_ls_weighting_scheme calc
_refine_ls_wR_factor_gt 0.0914
_refine_ls_wR_factor_ref 0.0953
_reflns_Friedel_coverage 0.846
_reflns_Friedel_fraction_full 1.000
_reflns_Friedel_fraction_max 0.979
_reflns_number_gt 1387
_reflns_number_total 1548
_reflns_threshold_expression 'I > 2\s(I)'
_cod_data_source_file JSSC-2015-229-150.cif
_cod_data_source_block La3CuGaSe7
_cod_original_cell_volume 625.0(14)
_cod_database_code 1561845
_shelx_space_group_comment
;
The symmetry employed for this shelxl refinement is uniquely defined
by the following loop, which should always be used as a source of
symmetry information in preference to the above space-group names.
They are only intended as comments.
;
_shelx_estimated_absorpt_t_min 0.164
_shelx_estimated_absorpt_t_max 0.357
_shelxl_version_number 2013-4

loop_
_space_group_symop_operation_xyz
'x, y, z'
'-y, x-y, z'
'-x+y, -x, z'
'-x, -y, z+1/2'
'y, -x+y, z+1/2'
'x-y, x, z+1/2'

loop_
_atom_site_label
_atom_site_type_symbol
_atom_site_fract_x
_atom_site_fract_y
_atom_site_fract_z
_atom_site_U_iso_or_equiv
_atom_site_adp_type
_atom_site_occupancy
_atom_site_site_symmetry_order
_atom_site_calc_flag
_atom_site_refinement_flags_posn
_atom_site_refinement_flags_adp
_atom_site_refinement_flags_occupancy
_atom_site_disorder_assembly
_atom_site_disorder_group
La La 0.14809(12) 0.36952(11) 0.0555(2) 0.0230(2) Uani 1 1 d . . . . .
Cu1A Cu 0.0000 0.0000 0.0000(18) 0.0232(16) Uani 0.68(2) 3 d S T P . .
Cu1B Cu 0.0000 0.0000 -0.092(4) 0.0232(16) Uani 0.32(2) 3 d S T P . .
Ga Ga 0.3333 0.6667 0.6421(6) 0.0245(8) Uani 1 3 d S T P . .
Se1 Se 0.25444(19) 0.1501(2) 0.0177(3) 0.0202(4) Uani 1 1 d . . . . .
Se2 Se 0.52186(19) 0.09187(19) 0.2881(3) 0.0197(4) Uani 1 1 d . . . . .
Se3 Se 0.3333 0.6667 0.2693(5) 0.0168(6) Uani 1 3 d S T P . .

loop_
_atom_site_aniso_label
_atom_site_aniso_U_11
_atom_site_aniso_U_22
_atom_site_aniso_U_33
_atom_site_aniso_U_23
_atom_site_aniso_U_13
_atom_site_aniso_U_12
La 0.0221(5) 0.0168(5) 0.0295(4) 0.0029(5) 0.0029(5) 0.0093(4)
Cu1A 0.0152(11) 0.0152(11) 0.039(5) 0.000 0.000 0.0076(6)
Cu1B 0.0152(11) 0.0152(11) 0.039(5) 0.000 0.000 0.0076(6)
Ga 0.0290(12) 0.0290(12) 0.0156(15) 0.000 0.000 0.0145(6)
Se1 0.0168(8) 0.0164(7) 0.0277(10) 0.0045(7) 0.0024(7) 0.0086(6)
Se2 0.0175(8) 0.0190(8) 0.0200(7) 0.0015(7) -0.0011(8) 0.0072(6)
Se3 0.0180(8) 0.0180(8) 0.0144(12) 0.000 0.000 0.0090(4)

loop_
_atom_type_symbol
_atom_type_description
_atom_type_scat_dispersion_real
_atom_type_scat_dispersion_imag
_atom_type_scat_source
Cu Cu 0.3201 1.2651 'International Tables Vol C Tables 4.2.6.8 and 6.1.1.4'
Ga Ga 0.2307 1.6083 'International Tables Vol C Tables 4.2.6.8 and 6.1.1.4'
Se Se -0.0929 2.2259 'International Tables Vol C Tables 4.2.6.8 and 6.1.1.4'
La La -0.2871 2.4523 'International Tables Vol C Tables 4.2.6.8 and 6.1.1.4'

loop_
_geom_angle_atom_site_label_1
_geom_angle_atom_site_label_2
_geom_angle_atom_site_label_3
_geom_angle
_geom_angle_site_symmetry_1
_geom_angle_site_symmetry_3
Se2 La Se1 97.35(6) 5_564 2
Se2 La Se1 140.45(8) 5_564 .
Se1 La Se1 84.13(7) 2 .
Se2 La Se3 77.18(8) 5_564 .
Se1 La Se3 145.75(6) 2 .
Se1 La Se3 121.63(5) . .
Se2 La Se2 78.47(8) 5_564 6_554
Se1 La Se2 136.93(7) 2 6_554
Se1 La Se2 74.17(5) . 6_554
Se3 La Se2 75.81(8) . 6_554
Se2 La Se1 139.92(6) 5_564 6
Se1 La Se1 80.22(6) 2 6
Se1 La Se1 79.47(6) . 6
Se3 La Se1 82.88(9) . 6
Se2 La Se1 129.50(7) 6_554 6
Se2 La Se2 70.77(7) 5_564 2
Se1 La Se2 70.32(5) 2 2
Se1 La Se2 143.36(6) . 2
Se3 La Se2 76.06(5) . 2
Se2 La Se2 142.01(6) 6_554 2
Se1 La Se2 70.84(7) 6 2
Se2 La Cu1A 127.50(17) 5_564 .
Se1 La Cu1A 42.17(4) 2 .
Se1 La Cu1A 41.97(4) . .
Se3 La Cu1A 155.26(18) . .
Se2 La Cu1A 108.02(13) 6_554 .
Se1 La Cu1A 76.0(2) 6 .
Se2 La Cu1A 108.26(10) 2 .
Se2 La Cu1B 119.7(3) 5_564 .
Se1 La Cu1B 42.97(8) 2 .
Se1 La Cu1B 42.80(8) . .
Se3 La Cu1B 162.5(3) . .
Se2 La Cu1B 102.0(3) 6_554 .
Se1 La Cu1B 85.5(4) 6 .
Se2 La Cu1B 112.27(17) 2 .
Cu1A La Cu1B 9.5(3) . .
Cu1B Cu1A Se1 92.7(3) . .
Cu1B Cu1A Se1 92.7(3) . 3
Se1 Cu1A Se1 119.77(5) . 3
Cu1B Cu1A Se1 92.7(3) . 2
Se1 Cu1A Se1 119.77(5) . 2
Se1 Cu1A Se1 119.77(5) 3 2
Cu1B Cu1A Cu1B 180.0 . 4
Se1 Cu1A Cu1B 87.3(3) . 4
Se1 Cu1A Cu1B 87.3(3) 3 4
Se1 Cu1A Cu1B 87.3(3) 2 4
Cu1B Cu1A La 95.9(2) . 2
Se1 Cu1A La 171.3(5) . 2
Se1 Cu1A La 59.27(5) 3 2
Se1 Cu1A La 60.50(5) 2 2
Cu1B Cu1A La 84.1(2) 4 2
Cu1B Cu1A La 95.9(2) . 3
Se1 Cu1A La 59.27(5) . 3
Se1 Cu1A La 60.50(5) 3 3
Se1 Cu1A La 171.3(5) 2 3
Cu1B Cu1A La 84.1(2) 4 3
La Cu1A La 118.95(7) 2 3
Cu1B Cu1A La 95.9(2) . .
Se1 Cu1A La 60.50(5) . .
Se1 Cu1A La 171.3(5) 3 .
Se1 Cu1A La 59.27(5) 2 .
Cu1B Cu1A La 84.1(2) 4 .
La Cu1A La 118.95(7) 2 .
La Cu1A La 118.95(7) 3 .
Cu1A Cu1B Se1 73.4(6) . .
Cu1A Cu1B Se1 73.4(6) . 3
Se1 Cu1B Se1 112.2(5) . 3
Cu1A Cu1B Se1 73.4(6) . 2
Se1 Cu1B Se1 112.2(5) . 2
Se1 Cu1B Se1 112.2(5) 3 2
Cu1A Cu1B Cu1A 180.0 . 4_554
Se1 Cu1B Cu1A 106.6(6) . 4_554
Se1 Cu1B Cu1A 106.6(6) 3 4_554
Se1 Cu1B Cu1A 106.6(6) 2 4_554
Cu1A Cu1B La 74.6(4) . 2
Se1 Cu1B La 148.0(10) . 2
Se1 Cu1B La 56.88(16) 3 2
Se1 Cu1B La 58.05(16) 2 2
Cu1A Cu1B La 105.4(4) 4_554 2
Cu1A Cu1B La 74.6(4) . 3
Se1 Cu1B La 56.88(16) . 3
Se1 Cu1B La 58.05(16) 3 3
Se1 Cu1B La 148.0(10) 2 3
Cu1A Cu1B La 105.4(4) 4_554 3
La Cu1B La 113.2(3) 2 3
Cu1A Cu1B La 74.6(4) . .
Se1 Cu1B La 58.05(16) . .
Se1 Cu1B La 148.0(10) 3 .
Se1 Cu1B La 56.88(16) 2 .
Cu1A Cu1B La 105.4(4) 4_554 .
La Cu1B La 113.2(3) 2 .
La Cu1B La 113.2(3) 3 .
Se3 Ga Se2 112.66(10) . 4_665
Se3 Ga Se2 112.66(10) . 5_565
Se2 Ga Se2 106.10(11) 4_665 5_565
Se3 Ga Se2 112.66(10) . 6
Se2 Ga Se2 106.10(11) 4_665 6
Se2 Ga Se2 106.10(11) 5_565 6
Cu1A Se1 Cu1B 13.8(4) . .
Cu1A Se1 La 78.56(6) . 3
Cu1B Se1 La 80.15(10) . 3
Cu1A Se1 La 77.53(6) . .
Cu1B Se1 La 79.15(10) . .
La Se1 La 153.92(7) 3 .
Cu1A Se1 La 107.1(3) . 5_554
Cu1B Se1 La 93.3(6) . 5_554
La Se1 La 98.95(6) 3 5_554
La Se1 La 97.90(6) . 5_554
Ga Se2 La 88.63(9) 4_664 6_655
Ga Se2 La 86.48(8) 4_664 5
La Se2 La 102.74(9) 6_655 5
Ga Se2 La 120.27(11) 4_664 3
La Se2 La 147.49(6) 6_655 3
La Se2 La 94.22(7) 5 3
Ga Se3 La 116.33(7) . .
Ga Se3 La 116.33(7) . 3_565
La Se3 La 101.82(8) . 3_565
Ga Se3 La 116.33(7) . 2_665
La Se3 La 101.82(8) . 2_665
La Se3 La 101.82(8) 3_565 2_665

loop_
_geom_bond_atom_site_label_1
_geom_bond_atom_site_label_2
_geom_bond_distance
_geom_bond_site_symmetry_2
La Se2 3.015(3) 5_564
La Se1 3.018(4) 2
La Se1 3.067(4) .
La Se3 3.082(3) .
La Se2 3.109(3) 6_554
La Se1 3.142(4) 6
La Se2 3.281(3) 2
La Cu1A 3.441(4) .
La Cu1B 3.550(8) .
Cu1A Cu1B 0.588(18) .
Cu1A Se1 2.357(3) .
Cu1A Se1 2.357(3) 3
Cu1A Se1 2.357(3) 2
Cu1A Cu1B 2.608(18) 4
Cu1A La 3.441(4) 2
Cu1A La 3.441(4) 3
Cu1B Se1 2.456(8) .
Cu1B Se1 2.456(8) 3
Cu1B Se1 2.456(8) 2
Cu1B Cu1A 2.608(18) 4_554
Cu1B La 3.550(8) 2
Cu1B La 3.550(8) 3
Ga Se3 2.383(5) .
Ga Se2 2.424(3) 4_665
Ga Se2 2.424(3) 5_565
Ga Se2 2.424(3) 6
Se1 La 3.018(4) 3
Se1 La 3.142(4) 5_554
Se2 Ga 2.424(3) 4_664
Se2 La 3.015(3) 6_655
Se2 La 3.109(3) 5
Se2 La 3.281(3) 3
Se3 La 3.082(3) 3_565
Se3 La 3.082(3) 2_665
